data_7104911
loop_
_publ_author_name
'Clark, Natalie M'
'Garc\'ia-Alvarez, Pablo'
'Kennedy, Alan R'
'O'Hara, Charles T'
'Robertson, Gemma M'

_publ_section_title
;
 Reactions of (-)-sparteine with alkali metal HMDS complexes:
 conventional meets the unconventional.
;
_journal_issue 39
_journal_name_full 'Chemical communications (Cambridge, England)'
_journal_page_first 5835
_journal_page_last 5837
_journal_paper_doi 10.1039/b908722b
_journal_year 2009
_chemical_absolute_configuration rmad
_chemical_formula_sum 'C21 H44 Li N3 Si2'
_chemical_formula_weight 401.71
_chemical_name_systematic
;
?
;
_space_group_IT_number 1
_symmetry_cell_setting triclinic
_symmetry_space_group_name_Hall 'P 1'
_symmetry_space_group_name_H-M 'P 1'
_atom_sites_solution_hydrogens geom
_atom_sites_solution_primary direct
_atom_sites_solution_secondary difmap
_audit_creation_method SHELXL-97
_cell_angle_alpha 111.657(2)
_cell_angle_beta 106.120(2)
_cell_angle_gamma 97.915(2)
_cell_formula_units_Z 1
_cell_length_a 7.6371(3)
_cell_length_b 9.1030(3)
_cell_length_c 10.5163(4)
_cell_measurement_reflns_used 2862
_cell_measurement_temperature 123(2)
_cell_measurement_theta_max 27.48
_cell_measurement_theta_min 1.00
_cell_volume 628.71(4)
_computing_publication_material 'SHELXL-97 (Sheldrick, 1997)'
_computing_structure_refinement 'SHELXL-97 (Sheldrick, 1997)'
_computing_structure_solution SIR97
_diffrn_ambient_temperature 123(2)
_diffrn_measured_fraction_theta_full 0.999
_diffrn_measured_fraction_theta_max 0.999
_diffrn_measurement_device_type 'Nonius Kappa CCD'
_diffrn_measurement_method 'Omega and Phi scans'
_diffrn_radiation_monochromator graphite
_diffrn_radiation_source 'fine-focus sealed tube'
_diffrn_radiation_type MoK\a
_diffrn_radiation_wavelength 0.71073
_diffrn_reflns_av_R_equivalents 0.050
_diffrn_reflns_av_sigmaI/netI 0.0461
_diffrn_reflns_limit_h_max 9
_diffrn_reflns_limit_h_min -9
_diffrn_reflns_limit_k_max 11
_diffrn_reflns_limit_k_min -11
_diffrn_reflns_limit_l_max 13
_diffrn_reflns_limit_l_min -13
_diffrn_reflns_number 15393
_diffrn_reflns_theta_full 27.44
_diffrn_reflns_theta_max 27.44
_diffrn_reflns_theta_min 2.23
_exptl_absorpt_coefficient_mu 0.151
_exptl_absorpt_correction_type none
_exptl_crystal_colour Colourless
_exptl_crystal_density_diffrn 1.061
_exptl_crystal_density_method 'not measured'
_exptl_crystal_description Block
_exptl_crystal_F_000 222
_exptl_crystal_size_max 0.2
_exptl_crystal_size_mid 0.1
_exptl_crystal_size_min 0.1
_refine_diff_density_max 0.461
_refine_diff_density_min -0.420
_refine_diff_density_rms 0.083
_refine_ls_abs_structure_details 'Flack H D (1983), Acta Cryst. A39, 876-881'
_refine_ls_abs_structure_Flack -0.08(12)
_refine_ls_extinction_method none
_refine_ls_goodness_of_fit_ref 1.091
_refine_ls_hydrogen_treatment mixed
_refine_ls_matrix_type full
_refine_ls_number_parameters 266
_refine_ls_number_reflns 5224
_refine_ls_number_restraints 3
_refine_ls_restrained_S_all 1.090
_refine_ls_R_factor_all 0.0632
_refine_ls_R_factor_gt 0.0504
_refine_ls_shift/su_max 0.000
_refine_ls_shift/su_mean 0.000
_refine_ls_structure_factor_coef Fsqd
_refine_ls_weighting_details 'calc w=1/[\s^2^(Fo^2^)+(0.0928P)^2^+0.0447P] where P=(Fo^2^+2Fc^2^)/3'
_refine_ls_weighting_scheme calc
_refine_ls_wR_factor_gt 0.1318
_refine_ls_wR_factor_ref 0.1416
_reflns_number_gt 4570
_reflns_number_total 5224
_reflns_threshold_expression I>2\s(I)
_cod_data_source_file b908722B.txt
_cod_data_source_block dvg08rem012
_cod_depositor_comments
;
The following automatic conversions were performed:
'_symmetry_cell_setting' value 'Triclinic' changed to 'triclinic'
according to '/home/saulius/struct/CIF-dictionaries/cif_core.dic'
dictionary named 'cif_core.dic' version 2.4.1 from 2010-06-29.

Automatic conversion script
Id: cif_fix_enum 1527 2010-12-29 10:47:43Z saulius 
;
_cod_original_sg_symbol_H-M P1
_cod_database_code 7104911

loop_
_symmetry_equiv_pos_as_xyz
'x, y, z'

loop_
_atom_site_label
_atom_site_type_symbol
_atom_site_fract_x
_atom_site_fract_y
_atom_site_fract_z
_atom_site_U_iso_or_equiv
_atom_site_adp_type
_atom_site_occupancy
_atom_site_symmetry_multiplicity
_atom_site_calc_flag
_atom_site_refinement_flags
_atom_site_disorder_assembly
_atom_site_disorder_group
Li1 Li 0.0661(7) 0.6955(6) 0.4398(5) 0.0226(9) Uani 1 1 d . . .
N1 N 0.1547(3) 0.7674(3) 0.6471(2) 0.0212(5) Uani 1 1 d . . .
N2 N -0.1648(3) 0.5069(3) 0.2869(2) 0.0182(5) Uani 1 1 d . . .
N3 N 0.1719(3) 0.6875(3) 0.2792(2) 0.0187(5) Uani 1 1 d . . .
Si1 Si 0.26163(10) 0.65516(9) 0.72400(8) 0.0242(2) Uani 1 1 d . . .
Si2 Si 0.07730(9) 0.92715(8) 0.73009(7) 0.0226(2) Uani 1 1 d . . .
C1 C 0.0902(5) 0.4864(4) 0.7260(4) 0.0396(8) Uani 1 1 d . . .
H1A H -0.0013 0.5319 0.7670 0.059 Uiso 1 1 calc R . .
H1B H 0.1598 0.4382 0.7863 0.059 Uiso 1 1 calc R . .
H1C H 0.0231 0.4016 0.6258 0.059 Uiso 1 1 calc R . .
C2 C 0.4092(5) 0.5485(5) 0.6232(3) 0.0392(8) Uani 1 1 d . . .
H2A H 0.3260 0.4597 0.5286 0.059 Uiso 1 1 calc R . .
H2B H 0.4876 0.5028 0.6815 0.059 Uiso 1 1 calc R . .
H2C H 0.4909 0.6274 0.6070 0.059 Uiso 1 1 calc R . .
C3 C 0.4272(5) 0.7771(4) 0.9214(3) 0.0345(7) Uani 1 1 d . . .
H3A H 0.5303 0.8587 0.9266 0.052 Uiso 1 1 calc R . .
H3B H 0.4797 0.7026 0.9590 0.052 Uiso 1 1 calc R . .
H3C H 0.3570 0.8329 0.9807 0.052 Uiso 1 1 calc R . .
C4 C -0.0588(5) 0.8940(5) 0.8463(4) 0.0381(8) Uani 1 1 d . . .
H4A H -0.1635 0.7940 0.7872 0.057 Uiso 1 1 calc R . .
H4B H -0.1093 0.9881 0.8827 0.057 Uiso 1 1 calc R . .
H4C H 0.0257 0.8828 0.9293 0.057 Uiso 1 1 calc R . .
C5 C 0.2711(5) 1.1227(4) 0.8552(4) 0.0343(7) Uani 1 1 d . . .
H5A H 0.3527 1.1085 0.9376 0.051 Uiso 1 1 calc R . .
H5B H 0.2149 1.2126 0.8924 0.051 Uiso 1 1 calc R . .
H5C H 0.3464 1.1487 0.8008 0.051 Uiso 1 1 calc R . .
C6 C -0.0861(5) 0.9795(4) 0.5918(4) 0.0332(7) Uani 1 1 d . . .
H6A H -0.0145 1.0205 0.5420 0.050 Uiso 1 1 calc R . .
H6B H -0.1410 1.0642 0.6421 0.050 Uiso 1 1 calc R . .
H6C H -0.1877 0.8811 0.5197 0.050 Uiso 1 1 calc R . .
C7 C -0.2837(4) 0.4859(3) 0.3730(3) 0.0205(6) Uani 1 1 d . . .
H7A H -0.3507 0.5730 0.3890 0.025 Uiso 1 1 calc R . .
H7B H -0.1995 0.5018 0.4702 0.025 Uiso 1 1 calc R . .
C8 C -0.4301(4) 0.3193(4) 0.3021(3) 0.0248(6) Uani 1 1 d . . .
H8A H -0.4964 0.3128 0.3692 0.030 Uiso 1 1 calc R . .
H8B H -0.5251 0.3073 0.2105 0.030 Uiso 1 1 calc R . .
C9 C -0.3335(4) 0.1817(3) 0.2685(3) 0.0242(6) Uani 1 1 d . . .
H9A H -0.4293 0.0740 0.2180 0.029 Uiso 1 1 calc R . .
H9B H -0.2457 0.1880 0.3607 0.029 Uiso 1 1 calc R . .
C10 C -0.2241(4) 0.1988(3) 0.1709(3) 0.0224(6) Uani 1 1 d . . .
H10A H -0.3139 0.1847 0.0762 0.027 Uiso 1 1 calc R . .
H10B H -0.1577 0.1116 0.1508 0.027 Uiso 1 1 calc R . .
C11 C -0.0796(4) 0.3672(3) 0.2440(3) 0.0184(5) Uani 1 1 d . . .
C12 C 0.0352(4) 0.3820(3) 0.1476(3) 0.0207(6) Uani 1 1 d . . .
C13 C 0.2131(4) 0.5246(3) 0.2270(3) 0.0236(6) Uani 1 1 d . . .
H13A H 0.2951 0.5129 0.3120 0.028 Uiso 1 1 calc R . .
H13B H 0.2835 0.5198 0.1601 0.028 Uiso 1 1 calc R . .
C14 C 0.3500(4) 0.8166(4) 0.3413(3) 0.0247(6) Uani 1 1 d . . .
H14A H 0.4032 0.8082 0.2639 0.030 Uiso 1 1 calc R . .
H14B H 0.4427 0.8012 0.4191 0.030 Uiso 1 1 calc R . .
C15 C 0.3177(4) 0.9860(4) 0.4051(3) 0.0280(6) Uani 1 1 d . . .
H15A H 0.4384 1.0711 0.4431 0.034 Uiso 1 1 calc R . .
H15B H 0.2744 0.9976 0.4879 0.034 Uiso 1 1 calc R . .
C16 C 0.1697(4) 1.0116(4) 0.2887(4) 0.0306(7) Uani 1 1 d . . .
H16A H 0.1379 1.1156 0.3348 0.037 Uiso 1 1 calc R . .
H16B H 0.2215 1.0190 0.2141 0.037 Uiso 1 1 calc R . .
C17 C -0.0089(4) 0.8679(3) 0.2155(3) 0.0250(6) Uani 1 1 d . . .
H17A H -0.0702 0.8712 0.2876 0.030 Uiso 1 1 calc R . .
H17B H -0.0991 0.8800 0.1341 0.030 Uiso 1 1 calc R . .
C18 C 0.0344(4) 0.7033(3) 0.1562(3) 0.0208(6) Uani 1 1 d . . .
C19 C -0.1434(4) 0.5580(3) 0.0741(3) 0.0208(6) Uani 1 1 d . . .
C20 C -0.2680(4) 0.5377(3) 0.1616(3) 0.0196(5) Uani 1 1 d . . .
H20A H -0.3101 0.6383 0.1982 0.024 Uiso 1 1 calc R . .
H20B H -0.3819 0.4448 0.0964 0.024 Uiso 1 1 calc R . .
C21 C -0.0875(4) 0.3979(3) 0.0143(3) 0.0246(6) Uani 1 1 d . . .
H21A H -0.2014 0.3034 -0.0427 0.030 Uiso 1 1 calc R . .
H21B H -0.0157 0.4022 -0.0501 0.030 Uiso 1 1 calc R . .
H11 H 0.009(4) 0.378(3) 0.340(3) 0.017(6) Uiso 1 1 d . . .
H12 H 0.074(4) 0.281(4) 0.120(3) 0.020(7) Uiso 1 1 d . . .
H18 H 0.093(4) 0.709(3) 0.088(3) 0.011(7) Uiso 1 1 d . . .
H19 H -0.218(5) 0.580(5) -0.001(4) 0.039(10) Uiso 1 1 d . . .

loop_
_atom_site_aniso_label
_atom_site_aniso_U_11
_atom_site_aniso_U_22
_atom_site_aniso_U_33
_atom_site_aniso_U_23
_atom_site_aniso_U_13
_atom_site_aniso_U_12
Li1 0.025(2) 0.025(2) 0.015(2) 0.0066(18) 0.0056(18) 0.0081(19)
N1 0.0257(12) 0.0186(11) 0.0185(11) 0.0047(9) 0.0093(9) 0.0100(10)
N2 0.0195(11) 0.0173(11) 0.0195(11) 0.0066(9) 0.0098(9) 0.0078(9)
N3 0.0177(11) 0.0188(11) 0.0202(11) 0.0083(9) 0.0072(9) 0.0057(9)
Si1 0.0291(5) 0.0243(4) 0.0183(4) 0.0068(3) 0.0085(3) 0.0112(3)
Si2 0.0234(4) 0.0220(4) 0.0186(4) 0.0044(3) 0.0075(3) 0.0069(3)
C1 0.049(2) 0.0387(19) 0.0384(19) 0.0247(16) 0.0147(17) 0.0115(17)
C2 0.045(2) 0.049(2) 0.0238(15) 0.0105(14) 0.0111(14) 0.0283(17)
C3 0.0347(18) 0.0380(18) 0.0224(15) 0.0081(13) 0.0030(13) 0.0136(15)
C4 0.044(2) 0.0419(19) 0.0366(18) 0.0143(15) 0.0265(16) 0.0203(16)
C5 0.0325(17) 0.0230(15) 0.0332(17) 0.0024(13) 0.0045(14) 0.0077(13)
C6 0.0334(18) 0.0335(17) 0.0276(15) 0.0091(13) 0.0061(13) 0.0147(14)
C7 0.0191(14) 0.0190(13) 0.0216(13) 0.0046(10) 0.0108(11) 0.0042(11)
C8 0.0236(15) 0.0229(14) 0.0286(15) 0.0080(12) 0.0154(12) 0.0038(12)
C9 0.0258(15) 0.0190(13) 0.0276(14) 0.0098(11) 0.0104(12) 0.0039(11)
C10 0.0256(15) 0.0176(13) 0.0266(14) 0.0097(11) 0.0111(12) 0.0089(11)
C11 0.0178(13) 0.0164(13) 0.0200(13) 0.0064(10) 0.0066(11) 0.0057(11)
C12 0.0240(14) 0.0200(13) 0.0244(14) 0.0097(11) 0.0139(12) 0.0125(11)
C13 0.0258(15) 0.0258(15) 0.0290(15) 0.0149(12) 0.0161(13) 0.0145(13)
C14 0.0208(14) 0.0255(15) 0.0316(15) 0.0156(12) 0.0102(12) 0.0060(12)
C15 0.0250(15) 0.0229(15) 0.0304(15) 0.0095(12) 0.0070(13) 0.0004(12)
C16 0.0301(17) 0.0230(15) 0.0374(17) 0.0136(13) 0.0103(14) 0.0052(13)
C17 0.0254(15) 0.0199(14) 0.0281(15) 0.0109(12) 0.0066(12) 0.0054(12)
C18 0.0241(15) 0.0198(14) 0.0203(13) 0.0084(11) 0.0101(12) 0.0071(11)
C19 0.0232(14) 0.0226(14) 0.0181(13) 0.0095(11) 0.0069(11) 0.0088(12)
C20 0.0173(13) 0.0164(12) 0.0213(13) 0.0053(10) 0.0052(10) 0.0048(11)
C21 0.0329(16) 0.0217(14) 0.0190(13) 0.0054(11) 0.0122(12) 0.0098(12)

loop_
_atom_type_symbol
_atom_type_description
_atom_type_scat_dispersion_real
_atom_type_scat_dispersion_imag
_atom_type_scat_source
Li Li -0.0003 0.0001 'International Tables Vol C Tables 4.2.6.8 and 6.1.1.4'
N N 0.0061 0.0033 'International Tables Vol C Tables 4.2.6.8 and 6.1.1.4'
Si Si 0.0817 0.0704 'International Tables Vol C Tables 4.2.6.8 and 6.1.1.4'
C C 0.0033 0.0016 'International Tables Vol C Tables 4.2.6.8 and 6.1.1.4'
H H 0.0000 0.0000 'International Tables Vol C Tables 4.2.6.8 and 6.1.1.4'

loop_
_geom_angle_atom_site_label_1
_geom_angle_atom_site_label_2
_geom_angle_atom_site_label_3
_geom_angle
_geom_angle_site_symmetry_1
_geom_angle_site_symmetry_3
_geom_angle_publ_flag
N1 Li1 N3 139.1(3) . . ?
N1 Li1 N2 127.2(3) . . ?
N3 Li1 N2 89.9(2) . . ?
N1 Li1 C11 122.7(2) . . ?
N3 Li1 C11 78.43(17) . . ?
N2 Li1 C11 31.65(10) . . ?
N1 Li1 Si2 31.62(10) . . ?
N3 Li1 Si2 140.9(2) . . ?
N2 Li1 Si2 124.3(2) . . ?
C11 Li1 Si2 140.60(18) . . ?
N1 Li1 Si1 27.54(10) . . ?
N3 Li1 Si1 127.2(2) . . ?
N2 Li1 Si1 115.30(19) . . ?
C11 Li1 Si1 99.06(15) . . ?
Si2 Li1 Si1 58.90(8) . . ?
Si2 N1 Si1 126.51(14) . . ?
Si2 N1 Li1 111.72(19) . . ?
Si1 N1 Li1 120.83(19) . . ?
C20 N2 C11 113.3(2) . . ?
C20 N2 C7 112.3(2) . . ?
C11 N2 C7 110.7(2) . . ?
C20 N2 Li1 114.2(2) . . ?
C11 N2 Li1 102.1(2) . . ?
C7 N2 Li1 103.5(2) . . ?
C14 N3 C18 110.2(2) . . ?
C14 N3 C13 108.7(2) . . ?
C18 N3 C13 110.5(2) . . ?
C14 N3 Li1 110.1(2) . . ?
C18 N3 Li1 112.2(2) . . ?
C13 N3 Li1 105.0(2) . . ?
N1 Si1 C2 112.27(14) . . ?
N1 Si1 C1 113.37(14) . . ?
C2 Si1 C1 105.16(17) . . ?
N1 Si1 C3 114.55(14) . . ?
C2 Si1 C3 105.54(15) . . ?
C1 Si1 C3 105.12(16) . . ?
N1 Si1 Li1 31.62(12) . . ?
C2 Si1 Li1 85.71(13) . . ?
C1 Si1 Li1 106.71(14) . . ?
C3 Si1 Li1 141.94(14) . . ?
N1 Si2 C5 114.06(14) . . ?
N1 Si2 C4 114.65(14) . . ?
C5 Si2 C4 105.15(16) . . ?
N1 Si2 C6 111.14(13) . . ?
C5 Si2 C6 105.07(15) . . ?
C4 Si2 C6 105.96(15) . . ?
N1 Si2 Li1 36.66(12) . . ?
C5 Si2 Li1 123.99(15) . . ?
C4 Si2 Li1 129.34(15) . . ?
C6 Si2 Li1 74.54(13) . . ?
Si1 C1 H1A 109.5 . . ?
Si1 C1 H1B 109.5 . . ?
H1A C1 H1B 109.5 . . ?
Si1 C1 H1C 109.5 . . ?
H1A C1 H1C 109.5 . . ?
H1B C1 H1C 109.5 . . ?
Si1 C2 H2A 109.5 . . ?
Si1 C2 H2B 109.5 . . ?
H2A C2 H2B 109.5 . . ?
Si1 C2 H2C 109.5 . . ?
H2A C2 H2C 109.5 . . ?
H2B C2 H2C 109.5 . . ?
Si1 C3 H3A 109.5 . . ?
Si1 C3 H3B 109.5 . . ?
H3A C3 H3B 109.5 . . ?
Si1 C3 H3C 109.5 . . ?
H3A C3 H3C 109.5 . . ?
H3B C3 H3C 109.5 . . ?
Si2 C4 H4A 109.5 . . ?
Si2 C4 H4B 109.5 . . ?
H4A C4 H4B 109.5 . . ?
Si2 C4 H4C 109.5 . . ?
H4A C4 H4C 109.5 . . ?
H4B C4 H4C 109.5 . . ?
Si2 C5 H5A 109.5 . . ?
Si2 C5 H5B 109.5 . . ?
H5A C5 H5B 109.5 . . ?
Si2 C5 H5C 109.5 . . ?
H5A C5 H5C 109.5 . . ?
H5B C5 H5C 109.5 . . ?
Si2 C6 H6A 109.5 . . ?
Si2 C6 H6B 109.5 . . ?
H6A C6 H6B 109.5 . . ?
Si2 C6 H6C 109.5 . . ?
H6A C6 H6C 109.5 . . ?
H6B C6 H6C 109.5 . . ?
N2 C7 C8 114.9(2) . . ?
N2 C7 H7A 108.5 . . ?
C8 C7 H7A 108.5 . . ?
N2 C7 H7B 108.5 . . ?
C8 C7 H7B 108.5 . . ?
H7A C7 H7B 107.5 . . ?
C9 C8 C7 110.1(2) . . ?
C9 C8 H8A 109.6 . . ?
C7 C8 H8A 109.6 . . ?
C9 C8 H8B 109.6 . . ?
C7 C8 H8B 109.6 . . ?
H8A C8 H8B 108.1 . . ?
C8 C9 C10 108.8(2) . . ?
C8 C9 H9A 109.9 . . ?
C10 C9 H9A 109.9 . . ?
C8 C9 H9B 109.9 . . ?
C10 C9 H9B 109.9 . . ?
H9A C9 H9B 108.3 . . ?
C9 C10 C11 111.1(2) . . ?
C9 C10 H10A 109.4 . . ?
C11 C10 H10A 109.4 . . ?
C9 C10 H10B 109.4 . . ?
C11 C10 H10B 109.4 . . ?
H10A C10 H10B 108.0 . . ?
N2 C11 C10 113.4(2) . . ?
N2 C11 C12 111.4(2) . . ?
C10 C11 C12 111.0(2) . . ?
N2 C11 Li1 46.29(15) . . ?
C10 C11 Li1 154.1(2) . . ?
C12 C11 Li1 93.51(18) . . ?
N2 C11 H11 104.1(16) . . ?
C10 C11 H11 107.7(15) . . ?
C12 C11 H11 108.9(15) . . ?
Li1 C11 H11 70.2(16) . . ?
C13 C12 C21 108.7(2) . . ?
C13 C12 C11 114.2(2) . . ?
C21 C12 C11 110.5(2) . . ?
C13 C12 H12 107.8(18) . . ?
C21 C12 H12 111.6(18) . . ?
C11 C12 H12 104.0(18) . . ?
N3 C13 C12 112.9(2) . . ?
N3 C13 H13A 109.0 . . ?
C12 C13 H13A 109.0 . . ?
N3 C13 H13B 109.0 . . ?
C12 C13 H13B 109.0 . . ?
H13A C13 H13B 107.8 . . ?
N3 C14 C15 110.8(2) . . ?
N3 C14 H14A 109.5 . . ?
C15 C14 H14A 109.5 . . ?
N3 C14 H14B 109.5 . . ?
C15 C14 H14B 109.5 . . ?
H14A C14 H14B 108.1 . . ?
C14 C15 C16 110.9(2) . . ?
C14 C15 H15A 109.5 . . ?
C16 C15 H15A 109.5 . . ?
C14 C15 H15B 109.5 . . ?
C16 C15 H15B 109.5 . . ?
H15A C15 H15B 108.1 . . ?
C17 C16 C15 109.7(2) . . ?
C17 C16 H16A 109.7 . . ?
C15 C16 H16A 109.7 . . ?
C17 C16 H16B 109.7 . . ?
C15 C16 H16B 109.7 . . ?
H16A C16 H16B 108.2 . . ?
C18 C17 C16 112.1(2) . . ?
C18 C17 H17A 109.2 . . ?
C16 C17 H17A 109.2 . . ?
C18 C17 H17B 109.2 . . ?
C16 C17 H17B 109.2 . . ?
H17A C17 H17B 107.9 . . ?
N3 C18 C17 108.7(2) . . ?
N3 C18 C19 112.2(2) . . ?
C17 C18 C19 113.1(2) . . ?
N3 C18 H18 109.6(16) . . ?
C17 C18 H18 104.5(17) . . ?
C19 C18 H18 108.5(17) . . ?
C21 C19 C20 107.8(2) . . ?
C21 C19 C18 109.7(2) . . ?
C20 C19 C18 116.4(2) . . ?
C21 C19 H19 112(2) . . ?
C20 C19 H19 106(2) . . ?
C18 C19 H19 105(2) . . ?
N2 C20 C19 111.4(2) . . ?
N2 C20 H20A 109.3 . . ?
C19 C20 H20A 109.3 . . ?
N2 C20 H20B 109.3 . . ?
C19 C20 H20B 109.3 . . ?
H20A C20 H20B 108.0 . . ?
C12 C21 C19 106.0(2) . . ?
C12 C21 H21A 110.5 . . ?
C19 C21 H21A 110.5 . . ?
C12 C21 H21B 110.5 . . ?
C19 C21 H21B 110.5 . . ?
H21A C21 H21B 108.7 . . ?

loop_
_geom_bond_atom_site_label_1
_geom_bond_atom_site_label_2
_geom_bond_distance
_geom_bond_site_symmetry_2
_geom_bond_publ_flag
Li1 N1 1.910(5) . ?
Li1 N3 2.047(5) . ?
Li1 N2 2.048(5) . ?
Li1 C11 2.771(5) . ?
Li1 Si2 2.971(5) . ?
Li1 Si1 3.127(4) . ?
N1 Si2 1.677(2) . ?
N1 Si1 1.684(2) . ?
N2 C20 1.481(3) . ?
N2 C11 1.487(3) . ?
N2 C7 1.489(3) . ?
N3 C14 1.469(4) . ?
N3 C18 1.491(3) . ?
N3 C13 1.491(3) . ?
Si1 C2 1.882(3) . ?
Si1 C1 1.886(3) . ?
Si1 C3 1.896(3) . ?
Si2 C5 1.885(3) . ?
Si2 C4 1.886(3) . ?
Si2 C6 1.889(3) . ?
C1 H1A 0.9800 . ?
C1 H1B 0.9800 . ?
C1 H1C 0.9800 . ?
C2 H2A 0.9800 . ?
C2 H2B 0.9800 . ?
C2 H2C 0.9800 . ?
C3 H3A 0.9800 . ?
C3 H3B 0.9800 . ?
C3 H3C 0.9800 . ?
C4 H4A 0.9800 . ?
C4 H4B 0.9800 . ?
C4 H4C 0.9800 . ?
C5 H5A 0.9800 . ?
C5 H5B 0.9800 . ?
C5 H5C 0.9800 . ?
C6 H6A 0.9800 . ?
C6 H6B 0.9800 . ?
C6 H6C 0.9800 . ?
C7 C8 1.530(4) . ?
C7 H7A 0.9900 . ?
C7 H7B 0.9900 . ?
C8 C9 1.520(4) . ?
C8 H8A 0.9900 . ?
C8 H8B 0.9900 . ?
C9 C10 1.528(4) . ?
C9 H9A 0.9900 . ?
C9 H9B 0.9900 . ?
C10 C11 1.533(4) . ?
C10 H10A 0.9900 . ?
C10 H10B 0.9900 . ?
C11 C12 1.542(4) . ?
C11 H11 1.00(3) . ?
C12 C13 1.520(4) . ?
C12 C21 1.524(4) . ?
C12 H12 0.98(3) . ?
C13 H13A 0.9900 . ?
C13 H13B 0.9900 . ?
C14 C15 1.524(4) . ?
C14 H14A 0.9900 . ?
C14 H14B 0.9900 . ?
C15 C16 1.532(4) . ?
C15 H15A 0.9900 . ?
C15 H15B 0.9900 . ?
C16 C17 1.532(4) . ?
C16 H16A 0.9900 . ?
C16 H16B 0.9900 . ?
C17 C18 1.519(4) . ?
C17 H17A 0.9900 . ?
C17 H17B 0.9900 . ?
C18 C19 1.533(4) . ?
C18 H18 0.96(3) . ?
C19 C21 1.532(4) . ?
C19 C20 1.533(4) . ?
C19 H19 0.94(4) . ?
C20 H20A 0.9900 . ?
C20 H20B 0.9900 . ?
C21 H21A 0.9900 . ?
C21 H21B 0.9900 . ?

loop_
_geom_torsion_atom_site_label_1
_geom_torsion_atom_site_label_2
_geom_torsion_atom_site_label_3
_geom_torsion_atom_site_label_4
_geom_torsion
_geom_torsion_site_symmetry_1
_geom_torsion_site_symmetry_2
_geom_torsion_site_symmetry_3
_geom_torsion_site_symmetry_4
_geom_torsion_publ_flag
N3 Li1 N1 Si2 112.7(4) . . . . ?
N2 Li1 N1 Si2 -96.7(3) . . . . ?
C11 Li1 N1 Si2 -135.2(2) . . . . ?
Si1 Li1 N1 Si2 -169.6(3) . . . . ?
N3 Li1 N1 Si1 -77.7(4) . . . . ?
N2 Li1 N1 Si1 72.9(4) . . . . ?
C11 Li1 N1 Si1 34.4(4) . . . . ?
Si2 Li1 N1 Si1 169.6(3) . . . . ?
N1 Li1 N2 C20 143.9(3) . . . . ?
N3 Li1 N2 C20 -54.9(2) . . . . ?
C11 Li1 N2 C20 -122.6(2) . . . . ?
Si2 Li1 N2 C20 104.8(2) . . . . ?
Si1 Li1 N2 C20 173.17(17) . . . . ?
N1 Li1 N2 C11 -93.5(3) . . . . ?
N3 Li1 N2 C11 67.7(2) . . . . ?
Si2 Li1 N2 C11 -132.5(2) . . . . ?
Si1 Li1 N2 C11 -64.2(2) . . . . ?
N1 Li1 N2 C7 21.5(4) . . . . ?
N3 Li1 N2 C7 -177.28(19) . . . . ?
C11 Li1 N2 C7 115.0(2) . . . . ?
Si2 Li1 N2 C7 -17.6(3) . . . . ?
Si1 Li1 N2 C7 50.8(2) . . . . ?
N1 Li1 N3 C14 -25.2(5) . . . . ?
N2 Li1 N3 C14 177.84(19) . . . . ?
C11 Li1 N3 C14 -152.44(19) . . . . ?
Si2 Li1 N3 C14 24.9(4) . . . . ?
Si1 Li1 N3 C14 -59.8(3) . . . . ?
N1 Li1 N3 C18 -148.3(4) . . . . ?
N2 Li1 N3 C18 54.7(2) . . . . ?
C11 Li1 N3 C18 84.46(19) . . . . ?
Si2 Li1 N3 C18 -98.2(3) . . . . ?
Si1 Li1 N3 C18 177.1(2) . . . . ?
N1 Li1 N3 C13 91.6(4) . . . . ?
N2 Li1 N3 C13 -65.3(2) . . . . ?
C11 Li1 N3 C13 -35.61(19) . . . . ?
Si2 Li1 N3 C13 141.7(3) . . . . ?
Si1 Li1 N3 C13 57.0(3) . . . . ?
Si2 N1 Si1 C2 -157.04(19) . . . . ?
Li1 N1 Si1 C2 35.0(3) . . . . ?
Si2 N1 Si1 C1 84.0(2) . . . . ?
Li1 N1 Si1 C1 -84.0(3) . . . . ?
Si2 N1 Si1 C3 -36.7(2) . . . . ?
Li1 N1 Si1 C3 155.4(2) . . . . ?
Si2 N1 Si1 Li1 168.0(4) . . . . ?
N3 Li1 Si1 N1 126.5(4) . . . . ?
N2 Li1 Si1 N1 -122.6(3) . . . . ?
C11 Li1 Si1 N1 -151.2(3) . . . . ?
Si2 Li1 Si1 N1 -6.34(19) . . . . ?
N1 Li1 Si1 C2 -147.8(3) . . . . ?
N3 Li1 Si1 C2 -21.3(3) . . . . ?
N2 Li1 Si1 C2 89.5(2) . . . . ?
C11 Li1 Si1 C2 60.95(18) . . . . ?
Si2 Li1 Si1 C2 -154.19(15) . . . . ?
N1 Li1 Si1 C1 107.6(3) . . . . ?
N3 Li1 Si1 C1 -125.9(3) . . . . ?
N2 Li1 Si1 C1 -15.0(2) . . . . ?
C11 Li1 Si1 C1 -43.60(19) . . . . ?
Si2 Li1 Si1 C1 101.26(14) . . . . ?
N1 Li1 Si1 C3 -38.0(3) . . . . ?
N3 Li1 Si1 C3 88.5(3) . . . . ?
N2 Li1 Si1 C3 -160.6(2) . . . . ?
C11 Li1 Si1 C3 170.83(18) . . . . ?
Si2 Li1 Si1 C3 -44.3(2) . . . . ?
Si1 N1 Si2 C5 75.9(2) . . . . ?
Li1 N1 Si2 C5 -115.2(2) . . . . ?
Si1 N1 Si2 C4 -45.4(2) . . . . ?
Li1 N1 Si2 C4 123.5(2) . . . . ?
Si1 N1 Si2 C6 -165.52(18) . . . . ?
Li1 N1 Si2 C6 3.4(3) . . . . ?
Si1 N1 Si2 Li1 -168.9(3) . . . . ?
N3 Li1 Si2 N1 -106.6(4) . . . . ?
N2 Li1 Si2 N1 106.7(3) . . . . ?
C11 Li1 Si2 N1 69.2(3) . . . . ?
Si1 Li1 Si2 N1 5.59(17) . . . . ?
N1 Li1 Si2 C5 85.3(2) . . . . ?
N3 Li1 Si2 C5 -21.4(4) . . . . ?
N2 Li1 Si2 C5 -168.0(2) . . . . ?
C11 Li1 Si2 C5 154.4(3) . . . . ?
Si1 Li1 Si2 C5 90.86(15) . . . . ?
N1 Li1 Si2 C4 -78.6(3) . . . . ?
N3 Li1 Si2 C4 174.8(3) . . . . ?
N2 Li1 Si2 C4 28.1(3) . . . . ?
C11 Li1 Si2 C4 -9.4(4) . . . . ?
Si1 Li1 Si2 C4 -72.98(18) . . . . ?
N1 Li1 Si2 C6 -176.7(2) . . . . ?
N3 Li1 Si2 C6 76.6(3) . . . . ?
N2 Li1 Si2 C6 -70.0(2) . . . . ?
C11 Li1 Si2 C6 -107.6(3) . . . . ?
Si1 Li1 Si2 C6 -171.15(14) . . . . ?
C20 N2 C7 C8 76.4(3) . . . . ?
C11 N2 C7 C8 -51.3(3) . . . . ?
Li1 N2 C7 C8 -160.0(2) . . . . ?
N2 C7 C8 C9 55.4(3) . . . . ?
C7 C8 C9 C10 -56.6(3) . . . . ?
C8 C9 C10 C11 57.4(3) . . . . ?
C20 N2 C11 C10 -76.4(3) . . . . ?
C7 N2 C11 C10 50.7(3) . . . . ?
Li1 N2 C11 C10 160.3(2) . . . . ?
C20 N2 C11 C12 49.7(3) . . . . ?
C7 N2 C11 C12 176.9(2) . . . . ?
Li1 N2 C11 C12 -73.5(2) . . . . ?
C20 N2 C11 Li1 123.2(3) . . . . ?
C7 N2 C11 Li1 -109.6(2) . . . . ?
C9 C10 C11 N2 -55.6(3) . . . . ?
C9 C10 C11 C12 178.1(2) . . . . ?
C9 C10 C11 Li1 -21.8(6) . . . . ?
N1 Li1 C11 N2 109.1(3) . . . . ?
N3 Li1 C11 N2 -109.2(2) . . . . ?
Si2 Li1 C11 N2 73.5(3) . . . . ?
Si1 Li1 C11 N2 124.5(2) . . . . ?
N1 Li1 C11 C10 64.2(6) . . . . ?
N3 Li1 C11 C10 -154.1(4) . . . . ?
N2 Li1 C11 C10 -44.9(5) . . . . ?
Si2 Li1 C11 C10 28.6(6) . . . . ?
Si1 Li1 C11 C10 79.6(5) . . . . ?
N1 Li1 C11 C12 -134.3(3) . . . . ?
N3 Li1 C11 C12 7.41(19) . . . . ?
N2 Li1 C11 C12 116.6(2) . . . . ?
Si2 Li1 C11 C12 -169.9(3) . . . . ?
Si1 Li1 C11 C12 -118.96(17) . . . . ?
N2 C11 C12 C13 67.6(3) . . . . ?
C10 C11 C12 C13 -165.0(2) . . . . ?
Li1 C11 C12 C13 23.6(2) . . . . ?
N2 C11 C12 C21 -55.3(3) . . . . ?
C10 C11 C12 C21 72.2(3) . . . . ?
Li1 C11 C12 C21 -99.3(2) . . . . ?
C14 N3 C13 C12 -174.6(2) . . . . ?
C18 N3 C13 C12 -53.6(3) . . . . ?
Li1 N3 C13 C12 67.6(3) . . . . ?
C21 C12 C13 N3 60.5(3) . . . . ?
C11 C12 C13 N3 -63.4(3) . . . . ?
C18 N3 C14 C15 62.3(3) . . . . ?
C13 N3 C14 C15 -176.5(2) . . . . ?
Li1 N3 C14 C15 -62.0(3) . . . . ?
N3 C14 C15 C16 -57.2(3) . . . . ?
C14 C15 C16 C17 51.9(3) . . . . ?
C15 C16 C17 C18 -53.5(3) . . . . ?
C14 N3 C18 C17 -62.0(3) . . . . ?
C13 N3 C18 C17 177.9(2) . . . . ?
Li1 N3 C18 C17 61.1(3) . . . . ?
C14 N3 C18 C19 172.2(2) . . . . ?
C13 N3 C18 C19 52.0(3) . . . . ?
Li1 N3 C18 C19 -64.8(3) . . . . ?
C16 C17 C18 N3 58.2(3) . . . . ?
C16 C17 C18 C19 -176.5(2) . . . . ?
N3 C18 C19 C21 -58.3(3) . . . . ?
C17 C18 C19 C21 178.3(2) . . . . ?
N3 C18 C19 C20 64.4(3) . . . . ?
C17 C18 C19 C20 -59.0(3) . . . . ?
C11 N2 C20 C19 -53.4(3) . . . . ?
C7 N2 C20 C19 -179.7(2) . . . . ?
Li1 N2 C20 C19 62.9(3) . . . . ?
C21 C19 C20 N2 61.2(3) . . . . ?
C18 C19 C20 N2 -62.5(3) . . . . ?
C13 C12 C21 C19 -63.2(3) . . . . ?
C11 C12 C21 C19 62.8(3) . . . . ?
C20 C19 C21 C12 -65.0(3) . . . . ?
C18 C19 C21 C12 62.6(3) . . . . ?
